data_7024031
loop_
_publ_author_name
'Becker, Jan M.'
'Barker, James'
'Clarkson, Guy J.'
'van Gorkum, Remy'
'Johal, Gursharon K.'
'Walton, Richard I.'
'Scott, Peter'

_publ_section_title
;
 Chirality and diastereoselection in the mu-oxo diiron complexes
 L(2)Fe-O-FeL(2) (L = bidentate salicylaldiminato).
;
_journal_issue 9
_journal_name_full 'Dalton transactions (Cambridge, England : 2003)'
_journal_page_first 2309
_journal_page_last 2326
_journal_paper_doi 10.1039/b905706d
_journal_volume 39
_journal_year 2010
_chemical_formula_sum 'C34 H36 Fe N2 O2'
_chemical_formula_weight 560.50
_chemical_name_systematic
;
?
;
_space_group_IT_number 60
_symmetry_cell_setting orthorhombic
_symmetry_space_group_name_Hall '-P 2n 2ab'
_symmetry_space_group_name_H-M 'P b c n'
_atom_sites_solution_hydrogens geom
_atom_sites_solution_primary direct
_atom_sites_solution_secondary difmap
_audit_creation_method SHELXL-97
_cell_angle_alpha 90.00
_cell_angle_beta 90.00
_cell_angle_gamma 90.00
_cell_formula_units_Z 8
_cell_length_a 28.978(10)
_cell_length_b 10.206(4)
_cell_length_c 20.391(7)
_cell_measurement_reflns_used 5227
_cell_measurement_temperature 180(2)
_cell_measurement_theta_max 25.306
_cell_measurement_theta_min 2.340
_cell_volume 6031(4)
_computing_cell_refinement 'SAINT (Siemens, 1995)'
_computing_data_collection 'SMART (Siemens, 1994)'
_computing_data_reduction 'SAINT (Siemens, 1995)'
_computing_molecular_graphics 'SHELXTL (Sheldrick, 1997)'
_computing_publication_material 'SHELXTL (Sheldrick, 1997)'
_computing_structure_refinement 'SHELXL-97 (Sheldrick, 1997)'
_computing_structure_solution 'SHELXS-97 (Sheldrick, 1990)'
_diffrn_ambient_temperature 180(2)
_diffrn_detector_area_resol_mean 8.192
_diffrn_measured_fraction_theta_full 1.000
_diffrn_measured_fraction_theta_max 0.998
_diffrn_measurement_device_type 'Siemens SMART diffractometer'
_diffrn_measurement_method '\w scans'
_diffrn_radiation_monochromator graphite
_diffrn_radiation_source 'fine-focus sealed tube'
_diffrn_radiation_type MoK\a
_diffrn_radiation_wavelength 0.71073
_diffrn_reflns_av_R_equivalents 0.0944
_diffrn_reflns_av_sigmaI/netI 0.0562
_diffrn_reflns_limit_h_max 37
_diffrn_reflns_limit_h_min -37
_diffrn_reflns_limit_k_max 13
_diffrn_reflns_limit_k_min -13
_diffrn_reflns_limit_l_max 26
_diffrn_reflns_limit_l_min -26
_diffrn_reflns_number 55295
_diffrn_reflns_theta_full 25.00
_diffrn_reflns_theta_max 27.49
_diffrn_reflns_theta_min 2.00
_diffrn_standards_decay_% nil
_exptl_absorpt_coefficient_mu 0.532
_exptl_absorpt_correction_T_max 0.9488
_exptl_absorpt_correction_T_min 0.8554
_exptl_absorpt_correction_type multi-scan
_exptl_absorpt_process_details 'SADABS (Sheldrick, 1996)'
_exptl_crystal_colour red
_exptl_crystal_density_diffrn 1.235
_exptl_crystal_density_method 'not measured'
_exptl_crystal_description block
_exptl_crystal_F_000 2368
_exptl_crystal_size_max 0.20
_exptl_crystal_size_mid 0.18
_exptl_crystal_size_min 0.10
_refine_diff_density_max 0.408
_refine_diff_density_min -0.373
_refine_diff_density_rms 0.052
_refine_ls_extinction_method none
_refine_ls_goodness_of_fit_ref 1.026
_refine_ls_hydrogen_treatment constr
_refine_ls_matrix_type full
_refine_ls_number_parameters 358
_refine_ls_number_reflns 6919
_refine_ls_number_restraints 0
_refine_ls_restrained_S_all 1.026
_refine_ls_R_factor_all 0.0954
_refine_ls_R_factor_gt 0.0555
_refine_ls_shift/su_max 0.001
_refine_ls_shift/su_mean 0.000
_refine_ls_structure_factor_coef Fsqd
_refine_ls_weighting_details 'calc w=1/[\s^2^(Fo^2^)+(0.0491P)^2^+3.5874P] where P=(Fo^2^+2Fc^2^)/3'
_refine_ls_weighting_scheme calc
_refine_ls_wR_factor_gt 0.1130
_refine_ls_wR_factor_ref 0.1280
_reflns_number_gt 4630
_reflns_number_total 6919
_reflns_threshold_expression >2sigma(I)
_cod_data_source_file b905706d.txt
_cod_data_source_block jb4
_cod_depositor_comments
;
The following automatic conversions were performed:

'_symmetry_cell_setting' value 'Orthorhombic' changed to
'orthorhombic' according to
/home/saulius/struct/CIF-dictionaries/cif_core.dic dictionary named
'cif_core.dic' version 2.4.2 from 2011-04-26.

Automatic conversion script
Id: cif_fix_values 1891 2012-01-12 08:04:46Z andrius 
;
_cod_original_sg_symbol_H-M Pbcn
_cod_database_code 7024031

loop_
_symmetry_equiv_pos_as_xyz
'x, y, z'
'-x+1/2, -y+1/2, z+1/2'
'-x, y, -z+1/2'
'x+1/2, -y+1/2, -z'
'-x, -y, -z'
'x-1/2, y-1/2, -z-1/2'
'x, -y, z-1/2'
'-x-1/2, y-1/2, z'

loop_
_atom_site_label
_atom_site_type_symbol
_atom_site_fract_x
_atom_site_fract_y
_atom_site_fract_z
_atom_site_U_iso_or_equiv
_atom_site_adp_type
_atom_site_occupancy
_atom_site_symmetry_multiplicity
_atom_site_calc_flag
_atom_site_refinement_flags
Fe1 Fe 0.125977(12) 0.05747(4) 0.447406(17) 0.03420(12) Uani 1 1 d .
O1 O 0.09212(6) 0.13005(17) 0.51912(9) 0.0393(4) Uani 1 1 d .
N1 N 0.09946(7) -0.1242(2) 0.46498(10) 0.0353(5) Uani 1 1 d .
C1 C 0.05798(9) 0.0830(3) 0.55454(12) 0.0360(6) Uani 1 1 d .
C2 C 0.03441(9) 0.1669(3) 0.60010(13) 0.0421(7) Uani 1 1 d .
C3 C -0.00145(10) 0.1128(3) 0.63593(14) 0.0494(7) Uani 1 1 d .
H3A H -0.0172 0.1668 0.6666 0.059 Uiso 1 1 calc R
C4 C -0.01558(10) -0.0167(3) 0.62930(15) 0.0509(8) Uani 1 1 d .
H4A H -0.0408 -0.0487 0.6544 0.061 Uiso 1 1 calc R
C5 C 0.00682(9) -0.0973(3) 0.58686(14) 0.0441(7) Uani 1 1 d .
H5A H -0.0027 -0.1860 0.5827 0.053 Uiso 1 1 calc R
C6 C 0.04420(8) -0.0500(3) 0.54882(12) 0.0351(6) Uani 1 1 d .
C7 C 0.06571(9) -0.1432(3) 0.50607(13) 0.0374(6) Uani 1 1 d .
H7A H 0.0538 -0.2299 0.5079 0.045 Uiso 1 1 calc R
C8 C 0.11504(9) -0.2356(3) 0.42899(14) 0.0424(7) Uani 1 1 d .
C9 C 0.12114(11) -0.3570(3) 0.45921(19) 0.0607(9) Uani 1 1 d .
H9A H 0.1153 -0.3668 0.5048 0.073 Uiso 1 1 calc R
C10 C 0.13564(13) -0.4625(4) 0.4226(3) 0.0775(11) Uani 1 1 d .
H10A H 0.1393 -0.5456 0.4430 0.093 Uiso 1 1 calc R
C11 C 0.14474(12) -0.4492(4) 0.3576(2) 0.0733(11) Uani 1 1 d .
H11A H 0.1546 -0.5230 0.3329 0.088 Uiso 1 1 calc R
C12 C 0.13974(11) -0.3287(4) 0.32705(19) 0.0678(10) Uani 1 1 d .
H12A H 0.1466 -0.3198 0.2817 0.081 Uiso 1 1 calc R
C13 C 0.12464(10) -0.2204(3) 0.36302(15) 0.0525(8) Uani 1 1 d .
H13A H 0.1210 -0.1375 0.3425 0.063 Uiso 1 1 calc R
C14 C 0.04965(11) 0.3088(3) 0.60961(16) 0.0568(9) Uani 1 1 d .
C15 C 0.04552(14) 0.3842(3) 0.5458(2) 0.0797(12) Uani 1 1 d .
H15A H 0.0135 0.3815 0.5306 0.120 Uiso 1 1 calc R
H15B H 0.0656 0.3443 0.5127 0.120 Uiso 1 1 calc R
H15C H 0.0548 0.4754 0.5529 0.120 Uiso 1 1 calc R
C16 C 0.01993(15) 0.3815(4) 0.6607(2) 0.1039(17) Uani 1 1 d .
H16A H -0.0123 0.3824 0.6462 0.156 Uiso 1 1 calc R
H16B H 0.0310 0.4717 0.6653 0.156 Uiso 1 1 calc R
H16C H 0.0222 0.3365 0.7031 0.156 Uiso 1 1 calc R
C17 C 0.09984(13) 0.3090(4) 0.6350(2) 0.0891(14) Uani 1 1 d .
H17A H 0.1198 0.2646 0.6033 0.134 Uiso 1 1 calc R
H17B H 0.1013 0.2630 0.6772 0.134 Uiso 1 1 calc R
H17C H 0.1103 0.3996 0.6408 0.134 Uiso 1 1 calc R
O2 O 0.13146(6) 0.12508(18) 0.36010(8) 0.0369(4) Uani 1 1 d .
N2 N 0.19619(7) 0.0714(2) 0.46046(10) 0.0365(5) Uani 1 1 d .
C18 C 0.16496(8) 0.1881(2) 0.33054(12) 0.0321(6) Uani 1 1 d .
C19 C 0.15822(9) 0.2424(2) 0.26652(12) 0.0343(6) Uani 1 1 d .
C20 C 0.19388(10) 0.3129(3) 0.23884(13) 0.0422(7) Uani 1 1 d .
H20A H 0.1895 0.3494 0.1964 0.051 Uiso 1 1 calc R
C21 C 0.23630(10) 0.3333(3) 0.27018(15) 0.0516(8) Uani 1 1 d .
H21A H 0.2595 0.3855 0.2502 0.062 Uiso 1 1 calc R
C22 C 0.24366(9) 0.2770(3) 0.32977(14) 0.0462(7) Uani 1 1 d .
H22A H 0.2727 0.2880 0.3508 0.055 Uiso 1 1 calc R
C23 C 0.20903(9) 0.2025(3) 0.36092(13) 0.0371(6) Uani 1 1 d .
C24 C 0.22204(9) 0.1394(3) 0.42096(13) 0.0379(6) Uani 1 1 d .
H24A H 0.2535 0.1484 0.4335 0.046 Uiso 1 1 calc R
C25 C 0.21879(9) 0.0069(3) 0.51386(14) 0.0401(6) Uani 1 1 d .
C26 C 0.19859(11) 0.0078(3) 0.57534(14) 0.0481(7) Uani 1 1 d .
H26A H 0.1699 0.0506 0.5820 0.058 Uiso 1 1 calc R
C27 C 0.22068(12) -0.0546(3) 0.62750(16) 0.0588(9) Uani 1 1 d .
H27A H 0.2071 -0.0535 0.6699 0.071 Uiso 1 1 calc R
C28 C 0.26236(13) -0.1181(4) 0.61756(18) 0.0692(10) Uani 1 1 d .
H28A H 0.2774 -0.1603 0.6531 0.083 Uiso 1 1 calc R
C29 C 0.28169(14) -0.1200(4) 0.55657(19) 0.0768(11) Uani 1 1 d .
H29A H 0.3103 -0.1637 0.5498 0.092 Uiso 1 1 calc R
C30 C 0.26003(11) -0.0588(3) 0.50444(16) 0.0599(9) Uani 1 1 d .
H30A H 0.2735 -0.0619 0.4620 0.072 Uiso 1 1 calc R
C31 C 0.11193(10) 0.2234(3) 0.23040(13) 0.0412(6) Uani 1 1 d .
C32 C 0.07315(10) 0.2916(3) 0.26888(16) 0.0528(8) Uani 1 1 d .
H32A H 0.0785 0.3864 0.2691 0.079 Uiso 1 1 calc R
H32B H 0.0728 0.2589 0.3141 0.079 Uiso 1 1 calc R
H32C H 0.0434 0.2730 0.2480 0.079 Uiso 1 1 calc R
C33 C 0.11297(11) 0.2838(3) 0.16127(15) 0.0555(8) Uani 1 1 d .
H33A H 0.1199 0.3776 0.1645 0.083 Uiso 1 1 calc R
H33B H 0.0828 0.2719 0.1403 0.083 Uiso 1 1 calc R
H33C H 0.1368 0.2404 0.1350 0.083 Uiso 1 1 calc R
C34 C 0.10120(11) 0.0762(3) 0.22181(14) 0.0479(7) Uani 1 1 d .
H34A H 0.0709 0.0660 0.2010 0.072 Uiso 1 1 calc R
H34B H 0.1009 0.0335 0.2648 0.072 Uiso 1 1 calc R
H34C H 0.1249 0.0358 0.1942 0.072 Uiso 1 1 calc R

loop_
_atom_site_aniso_label
_atom_site_aniso_U_11
_atom_site_aniso_U_22
_atom_site_aniso_U_33
_atom_site_aniso_U_23
_atom_site_aniso_U_13
_atom_site_aniso_U_12
Fe1 0.0355(2) 0.0369(2) 0.03023(19) -0.00092(17) 0.00501(16) -0.00527(17)
O1 0.0400(10) 0.0404(11) 0.0375(10) -0.0064(8) 0.0114(8) -0.0097(8)
N1 0.0355(12) 0.0326(12) 0.0378(12) -0.0001(9) -0.0052(9) -0.0024(10)
C1 0.0308(13) 0.0475(16) 0.0297(13) 0.0021(12) -0.0029(11) -0.0059(11)
C2 0.0345(14) 0.0587(18) 0.0331(14) -0.0029(13) 0.0020(11) -0.0020(13)
C3 0.0353(15) 0.075(2) 0.0379(16) 0.0002(15) 0.0037(12) 0.0016(15)
C4 0.0338(15) 0.071(2) 0.0478(18) 0.0167(16) 0.0057(13) -0.0046(15)
C5 0.0345(15) 0.0512(17) 0.0466(17) 0.0157(14) -0.0042(13) -0.0070(13)
C6 0.0299(12) 0.0427(14) 0.0327(13) 0.0078(12) -0.0050(11) -0.0048(11)
C7 0.0355(14) 0.0345(14) 0.0421(15) 0.0082(12) -0.0099(12) -0.0081(12)
C8 0.0336(15) 0.0402(16) 0.0533(18) -0.0077(13) -0.0067(12) -0.0028(12)
C9 0.062(2) 0.0402(17) 0.080(2) -0.0001(16) -0.0002(18) 0.0032(15)
C10 0.075(3) 0.045(2) 0.112(3) -0.008(2) 0.006(2) 0.0042(18)
C11 0.060(2) 0.051(2) 0.109(3) -0.037(2) -0.005(2) 0.0024(17)
C12 0.053(2) 0.086(3) 0.065(2) -0.031(2) -0.0025(17) 0.0018(19)
C13 0.0455(17) 0.0560(19) 0.0560(19) -0.0130(15) -0.0024(15) 0.0024(15)
C14 0.0478(18) 0.062(2) 0.060(2) -0.0246(17) 0.0162(15) -0.0107(15)
C15 0.090(3) 0.0421(19) 0.107(3) -0.008(2) 0.021(2) -0.0068(19)
C16 0.096(3) 0.089(3) 0.126(4) -0.061(3) 0.052(3) -0.017(3)
C17 0.067(2) 0.096(3) 0.103(3) -0.053(3) 0.001(2) -0.023(2)
O2 0.0336(10) 0.0457(11) 0.0314(9) 0.0019(8) 0.0021(7) -0.0069(8)
N2 0.0387(12) 0.0389(12) 0.0319(12) -0.0016(10) -0.0019(9) 0.0005(10)
C18 0.0349(14) 0.0299(13) 0.0315(13) -0.0046(11) 0.0045(11) -0.0021(11)
C19 0.0379(14) 0.0322(14) 0.0328(14) -0.0033(11) 0.0028(11) -0.0009(11)
C20 0.0492(17) 0.0437(16) 0.0335(14) 0.0023(12) 0.0050(12) -0.0068(13)
C21 0.0457(17) 0.059(2) 0.0497(18) 0.0066(15) 0.0108(14) -0.0177(15)
C22 0.0348(15) 0.0575(19) 0.0463(17) 0.0033(14) 0.0000(12) -0.0089(13)
C23 0.0345(14) 0.0413(15) 0.0355(14) -0.0007(12) 0.0047(11) -0.0034(12)
C24 0.0308(13) 0.0462(16) 0.0369(14) -0.0022(13) -0.0015(11) -0.0025(12)
C25 0.0442(16) 0.0374(15) 0.0388(16) 0.0005(12) -0.0062(12) -0.0047(13)
C26 0.0517(18) 0.0502(17) 0.0424(16) 0.0031(14) -0.0041(14) -0.0035(15)
C27 0.073(2) 0.061(2) 0.0419(18) 0.0075(16) -0.0087(16) -0.0121(18)
C28 0.072(2) 0.078(3) 0.058(2) 0.015(2) -0.0230(19) 0.007(2)
C29 0.071(2) 0.089(3) 0.070(3) 0.016(2) -0.010(2) 0.030(2)
C30 0.065(2) 0.064(2) 0.0500(19) 0.0016(17) -0.0031(16) 0.0177(18)
C31 0.0465(16) 0.0408(15) 0.0362(15) 0.0027(12) -0.0049(12) -0.0042(13)
C32 0.0410(16) 0.0547(19) 0.063(2) 0.0019(16) -0.0087(14) 0.0021(14)
C33 0.066(2) 0.0546(19) 0.0459(17) 0.0130(15) -0.0144(15) -0.0083(16)
C34 0.0581(18) 0.0480(18) 0.0377(16) -0.0010(13) -0.0069(14) -0.0134(14)

loop_
_atom_type_symbol
_atom_type_description
_atom_type_scat_dispersion_real
_atom_type_scat_dispersion_imag
_atom_type_scat_source
C C 0.0033 0.0016 'International Tables Vol C Tables 4.2.6.8 and 6.1.1.4'
H H 0.0000 0.0000 'International Tables Vol C Tables 4.2.6.8 and 6.1.1.4'
N N 0.0061 0.0033 'International Tables Vol C Tables 4.2.6.8 and 6.1.1.4'
O O 0.0106 0.0060 'International Tables Vol C Tables 4.2.6.8 and 6.1.1.4'
Fe Fe 0.3463 0.8444 'International Tables Vol C Tables 4.2.6.8 and 6.1.1.4'

loop_
_geom_angle_atom_site_label_1
_geom_angle_atom_site_label_2
_geom_angle_atom_site_label_3
_geom_angle
O1 Fe1 O2 127.89(8)
O1 Fe1 N1 91.40(8)
O2 Fe1 N1 121.48(8)
O1 Fe1 N2 112.47(8)
O2 Fe1 N2 90.77(8)
N1 Fe1 N2 114.39(9)
C1 O1 Fe1 131.67(17)
C7 N1 C8 116.7(2)
C7 N1 Fe1 122.12(18)
C8 N1 Fe1 121.02(17)
O1 C1 C6 121.0(2)
O1 C1 C2 119.7(2)
C6 C1 C2 119.3(2)
C3 C2 C1 117.4(3)
C3 C2 C14 121.9(3)
C1 C2 C14 120.7(2)
C2 C3 C4 123.3(3)
C2 C3 H3A 118.4
C4 C3 H3A 118.4
C5 C4 C3 119.8(3)
C5 C4 H4A 120.1
C3 C4 H4A 120.1
C4 C5 C6 120.5(3)
C4 C5 H5A 119.7
C6 C5 H5A 119.7
C5 C6 C1 119.7(3)
C5 C6 C7 116.1(2)
C1 C6 C7 124.2(2)
N1 C7 C6 128.3(2)
N1 C7 H7A 115.9
C6 C7 H7A 115.9
C13 C8 C9 120.3(3)
C13 C8 N1 118.3(3)
C9 C8 N1 121.4(3)
C10 C9 C8 119.6(4)
C10 C9 H9A 120.2
C8 C9 H9A 120.2
C11 C10 C9 120.7(4)
C11 C10 H10A 119.7
C9 C10 H10A 119.7
C10 C11 C12 120.5(3)
C10 C11 H11A 119.8
C12 C11 H11A 119.8
C11 C12 C13 119.9(4)
C11 C12 H12A 120.0
C13 C12 H12A 120.0
C8 C13 C12 119.0(3)
C8 C13 H13A 120.5
C12 C13 H13A 120.5
C15 C14 C2 110.5(3)
C15 C14 C16 107.0(3)
C2 C14 C16 112.4(3)
C15 C14 C17 111.2(3)
C2 C14 C17 108.4(3)
C16 C14 C17 107.4(3)
C14 C15 H15A 109.5
C14 C15 H15B 109.5
H15A C15 H15B 109.5
C14 C15 H15C 109.5
H15A C15 H15C 109.5
H15B C15 H15C 109.5
C14 C16 H16A 109.5
C14 C16 H16B 109.5
H16A C16 H16B 109.5
C14 C16 H16C 109.5
H16A C16 H16C 109.5
H16B C16 H16C 109.5
C14 C17 H17A 109.5
C14 C17 H17B 109.5
H17A C17 H17B 109.5
C14 C17 H17C 109.5
H17A C17 H17C 109.5
H17B C17 H17C 109.5
C18 O2 Fe1 131.70(16)
C24 N2 C25 117.0(2)
C24 N2 Fe1 121.76(18)
C25 N2 Fe1 121.29(17)
O2 C18 C23 120.9(2)
O2 C18 C19 120.5(2)
C23 C18 C19 118.6(2)
C20 C19 C18 118.2(2)
C20 C19 C31 121.4(2)
C18 C19 C31 120.4(2)
C19 C20 C21 123.2(3)
C19 C20 H20A 118.4
C21 C20 H20A 118.4
C22 C21 C20 118.8(3)
C22 C21 H21A 120.6
C20 C21 H21A 120.6
C21 C22 C23 121.2(3)
C21 C22 H22A 119.4
C23 C22 H22A 119.4
C22 C23 C18 119.8(2)
C22 C23 C24 116.1(2)
C18 C23 C24 124.0(2)
N2 C24 C23 128.1(2)
N2 C24 H24A 115.9
C23 C24 H24A 115.9
C30 C25 C26 119.6(3)
C30 C25 N2 120.8(3)
C26 C25 N2 119.5(2)
C25 C26 C27 119.6(3)
C25 C26 H26A 120.2
C27 C26 H26A 120.2
C28 C27 C26 120.1(3)
C28 C27 H27A 119.9
C26 C27 H27A 119.9
C29 C28 C27 119.9(3)
C29 C28 H28A 120.1
C27 C28 H28A 120.1
C28 C29 C30 120.5(3)
C28 C29 H29A 119.7
C30 C29 H29A 119.7
C25 C30 C29 120.3(3)
C25 C30 H30A 119.9
C29 C30 H30A 119.9
C32 C31 C33 107.5(2)
C32 C31 C19 109.6(2)
C33 C31 C19 111.7(2)
C32 C31 C34 110.6(2)
C33 C31 C34 106.8(2)
C19 C31 C34 110.6(2)
C31 C32 H32A 109.5
C31 C32 H32B 109.5
H32A C32 H32B 109.5
C31 C32 H32C 109.5
H32A C32 H32C 109.5
H32B C32 H32C 109.5
C31 C33 H33A 109.5
C31 C33 H33B 109.5
H33A C33 H33B 109.5
C31 C33 H33C 109.5
H33A C33 H33C 109.5
H33B C33 H33C 109.5
C31 C34 H34A 109.5
C31 C34 H34B 109.5
H34A C34 H34B 109.5
C31 C34 H34C 109.5
H34A C34 H34C 109.5
H34B C34 H34C 109.5

loop_
_geom_bond_atom_site_label_1
_geom_bond_atom_site_label_2
_geom_bond_distance
Fe1 O1 1.9104(18)
Fe1 O2 1.9158(18)
Fe1 N1 2.039(2)
Fe1 N2 2.057(2)
O1 C1 1.316(3)
N1 C7 1.302(3)
N1 C8 1.427(3)
C1 C6 1.420(4)
C1 C2 1.436(4)
C2 C3 1.385(4)
C2 C14 1.527(4)
C3 C4 1.390(4)
C3 H3A 0.9500
C4 C5 1.359(4)
C4 H4A 0.9500
C5 C6 1.417(4)
C5 H5A 0.9500
C6 C7 1.433(4)
C7 H7A 0.9500
C8 C13 1.383(4)
C8 C9 1.395(4)
C9 C10 1.376(5)
C9 H9A 0.9500
C10 C11 1.358(6)
C10 H10A 0.9500
C11 C12 1.386(5)
C11 H11A 0.9500
C12 C13 1.397(4)
C12 H12A 0.9500
C13 H13A 0.9500
C14 C15 1.515(5)
C14 C16 1.542(4)
C14 C17 1.544(5)
C15 H15A 0.9800
C15 H15B 0.9800
C15 H15C 0.9800
C16 H16A 0.9800
C16 H16B 0.9800
C16 H16C 0.9800
C17 H17A 0.9800
C17 H17B 0.9800
C17 H17C 0.9800
O2 C18 1.311(3)
N2 C24 1.301(3)
N2 C25 1.431(3)
C18 C23 1.427(3)
C18 C19 1.432(4)
C19 C20 1.380(4)
C19 C31 1.542(4)
C20 C21 1.401(4)
C20 H20A 0.9500
C21 C22 1.361(4)
C21 H21A 0.9500
C22 C23 1.410(4)
C22 H22A 0.9500
C23 C24 1.434(4)
C24 H24A 0.9500
C25 C30 1.383(4)
C25 C26 1.384(4)
C26 C27 1.395(4)
C26 H26A 0.9500
C27 C28 1.386(5)
C27 H27A 0.9500
C28 C29 1.364(5)
C28 H28A 0.9500
C29 C30 1.384(4)
C29 H29A 0.9500
C30 H30A 0.9500
C31 C32 1.537(4)
C31 C33 1.539(4)
C31 C34 1.544(4)
C32 H32A 0.9800
C32 H32B 0.9800
C32 H32C 0.9800
C33 H33A 0.9800
C33 H33B 0.9800
C33 H33C 0.9800
C34 H34A 0.9800
C34 H34B 0.9800
C34 H34C 0.9800
